data_4313551
loop_
_publ_author_name
'Dong Mok Shin'
'In Su Lee'
'Young-A Lee'
'Young Keun Chung'

_publ_section_title
;
 Self-Assembly between Silver(I) and Di- and Tri-2-pyridines with Flexible
 Spacer: Formation of Discrete Metallocycle versus Coordination Polymer
;
_journal_name_full 'Inorganic Chemistry'
_journal_page_first 2977
_journal_page_last 2982
_journal_paper_doi 10.1021/ic0260163
_journal_volume 42
_journal_year 2003
_chemical_formula_sum 'C26 H28 Ag2 Cl2 N4 O8'
_chemical_formula_weight 811.16
_chemical_name_systematic
; 
 ? 
;
_space_group_IT_number 1
_symmetry_cell_setting triclinic
_symmetry_space_group_name_Hall 'P 1'
_symmetry_space_group_name_H-M 'P 1'
_atom_sites_solution_hydrogens geom
_atom_sites_solution_primary direct
_atom_sites_solution_secondary difmap
_audit_creation_method SHELXL
_cell_angle_alpha 66.1750(10)
_cell_angle_beta 68.222(2)
_cell_angle_gamma 69.592(2)
_cell_formula_units_Z 1
_cell_length_a 9.045
_cell_length_b 9.658
_cell_length_c 9.949
_cell_measurement_temperature 293(2)
_cell_volume 717.795(11)
_computing_structure_refinement 'SHELXL-93 (Sheldrick, 1993)'
_computing_structure_solution 'SHELXS-86 (Sheldrick, 1990)'
_diffrn_ambient_temperature 293(2)
_diffrn_radiation_monochromator graphite
_diffrn_radiation_source 'fine-focus sealed tube'
_diffrn_radiation_type MoK\a
_diffrn_radiation_wavelength 0.71073
_diffrn_reflns_av_R_equivalents 0.0000
_diffrn_reflns_av_sigmaI/netI 0.0293
_diffrn_reflns_limit_h_max 10
_diffrn_reflns_limit_h_min -11
_diffrn_reflns_limit_k_max 10
_diffrn_reflns_limit_k_min -12
_diffrn_reflns_limit_l_max 12
_diffrn_reflns_limit_l_min -12
_diffrn_reflns_number 5160
_diffrn_reflns_theta_max 27.50
_diffrn_reflns_theta_min 2.32
_exptl_absorpt_coefficient_mu 1.606
_exptl_crystal_density_diffrn 1.877
_exptl_crystal_F_000 404
_refine_diff_density_max 0.630
_refine_diff_density_min -1.254
_refine_diff_density_rms 0.210
_refine_ls_abs_structure_details 'Flack H D (1983), Acta Cryst. A39, 876-881'
_refine_ls_abs_structure_Flack 0.00
_refine_ls_extinction_method none
_refine_ls_goodness_of_fit_all 1.206
_refine_ls_goodness_of_fit_obs 1.147
_refine_ls_matrix_type full
_refine_ls_number_parameters 380
_refine_ls_number_reflns 5160
_refine_ls_number_restraints 3
_refine_ls_restrained_S_all 1.206
_refine_ls_restrained_S_obs 1.147
_refine_ls_R_factor_all 0.0361
_refine_ls_R_factor_obs 0.0340
_refine_ls_shift/esd_max 1.287
_refine_ls_shift/esd_mean 0.313
_refine_ls_structure_factor_coef Fsqd
_refine_ls_weighting_details 'w=1/[\s^2^(Fo^2^)+(0.0597P)^2^+0.6454P] where P=(Fo^2^+2Fc^2^)/3'
_refine_ls_weighting_scheme calc
_refine_ls_wR_factor_all 0.1119
_refine_ls_wR_factor_obs 0.1038
_reflns_number_observed 4928
_reflns_number_total 5160
_reflns_observed_criterion >2sigma(I)
_cod_data_source_file ic0260163si20030104_023644_1.cif
_cod_data_source_block compound1
_cod_depositor_comments
;
The following automatic conversions were performed:

'_refine_ls_weighting_scheme' value 'calc
w=1/[\s^2^(Fo^2^)+(0.0597P)^2^+0.6454P] where P=(Fo^2^+2Fc^2^)/3' was
changed to 'calc'. New tag '_refine_ls_weighting_details' was
created. The value of the new tag was set to
'w=1/[\s^2^(Fo^2^)+(0.0597P)^2^+0.6454P] where P=(Fo^2^+2Fc^2^)/3'.

Automatic conversion script
Id: cif_fix_values 3143 2015-03-26 13:38:13Z robertas 
;
_cod_original_cell_volume 717.8
_cod_database_code 4313551

loop_
_symmetry_equiv_pos_as_xyz
'x, y, z'

loop_
_atom_site_aniso_label
_atom_site_aniso_U_11
_atom_site_aniso_U_22
_atom_site_aniso_U_33
_atom_site_aniso_U_23
_atom_site_aniso_U_13
_atom_site_aniso_U_12
Ag1 0.0413(4) 0.0473(5) 0.0647(5) -0.0312(4) -0.0261(4) 0.0046(3)
Ag2 0.0411(4) 0.0473(5) 0.0642(5) -0.0311(4) -0.0263(4) 0.0055(3)
N1 0.041(6) 0.040(6) 0.034(5) -0.015(4) -0.013(4) -0.012(5)
N3 0.024(4) 0.030(5) 0.052(6) -0.021(4) -0.013(4) 0.000(3)
C2 0.055(7) 0.043(7) 0.045(7) -0.023(5) -0.009(5) -0.018(6)
C23 0.036(5) 0.037(6) 0.048(7) -0.008(5) -0.021(5) -0.008(4)
N2 0.032(4) 0.036(5) 0.033(4) -0.012(3) -0.014(3) 0.007(3)
C15 0.054(7) 0.064(8) 0.042(6) -0.008(6) -0.028(5) -0.025(6)
C7 0.050(6) 0.037(5) 0.038(5) -0.023(4) 0.002(4) -0.015(4)
N4 0.035(5) 0.036(6) 0.051(6) -0.023(5) -0.018(4) -0.003(4)
C12 0.034(5) 0.030(5) 0.038(5) -0.018(4) -0.007(4) 0.008(4)
C21 0.041(6) 0.046(6) 0.050(6) -0.034(5) -0.014(5) -0.004(5)
C10 0.033(6) 0.039(6) 0.041(6) -0.019(5) -0.006(4) -0.007(4)
C16 0.038(7) 0.053(9) 0.062(8) -0.011(7) -0.022(6) -0.013(6)
C8 0.031(5) 0.035(6) 0.048(6) -0.013(5) -0.019(5) 0.002(4)
C19 0.034(5) 0.051(6) 0.046(5) -0.029(4) -0.021(4) -0.004(4)
C26 0.056(7) 0.035(5) 0.061(7) -0.031(5) -0.007(5) 0.001(5)
C11 0.033(5) 0.042(6) 0.041(5) -0.013(5) -0.012(4) -0.007(4)
C3 0.048(6) 0.045(6) 0.049(6) -0.015(5) -0.030(5) -0.008(4)
C9 0.037(6) 0.029(6) 0.039(6) -0.004(5) -0.009(5) -0.011(4)
C25 0.035(6) 0.049(7) 0.060(8) -0.018(6) -0.001(5) -0.010(5)
C6 0.040(6) 0.042(6) 0.052(6) -0.025(5) -0.010(4) 0.005(4)
C20 0.026(4) 0.039(5) 0.062(6) -0.021(5) -0.028(4) 0.003(3)
C1 0.066(7) 0.043(6) 0.042(5) -0.025(5) -0.006(5) -0.025(5)
C13 0.034(5) 0.049(6) 0.035(5) -0.013(4) -0.015(4) -0.007(4)
C24 0.024(5) 0.032(5) 0.066(7) -0.006(5) -0.007(5) -0.003(4)
C14 0.029(4) 0.038(5) 0.047(5) -0.013(4) -0.020(4) -0.001(3)
C22 0.026(5) 0.028(6) 0.039(5) -0.018(5) -0.013(4) 0.003(4)
C18 0.026(5) 0.027(5) 0.041(6) -0.017(4) -0.007(4) 0.000(4)
C4 0.036(5) 0.038(5) 0.067(7) -0.020(5) -0.033(5) 0.003(4)
C17 0.038(5) 0.053(7) 0.041(5) -0.023(5) -0.006(4) -0.008(5)
C5 0.042(6) 0.045(6) 0.044(6) -0.014(5) -0.021(5) -0.016(5)
Cl1 0.039(2) 0.042(2) 0.079(2) -0.033(2) -0.016(2) 0.0022(12)
O1 0.147(10) 0.045(5) 0.100(7) -0.006(4) -0.044(7) -0.016(5)
O2 0.093(8) 0.200(13) 0.182(11) -0.143(11) 0.019(7) -0.080(9)
O3 0.073(5) 0.134(10) 0.090(7) -0.067(7) -0.021(5) 0.021(5)
O4 0.099(10) 0.064(6) 0.156(10) -0.031(6) -0.025(7) 0.033(5)
Cl2 0.038(2) 0.052(2) 0.081(3) -0.040(2) -0.020(2) 0.0040(13)
O5 0.107(7) 0.110(8) 0.089(6) -0.050(6) -0.017(5) -0.046(6)
O6 0.178(13) 0.145(11) 0.087(7) -0.069(7) -0.002(7) -0.081(9)
O7 0.038(4) 0.167(10) 0.260(17) -0.163(12) -0.044(6) 0.015(5)
O8 0.040(5) 0.081(7) 0.322(24) -0.048(10) -0.043(8) 0.031(4)

loop_
_atom_site_label
_atom_site_type_symbol
_atom_site_fract_x
_atom_site_fract_y
_atom_site_fract_z
_atom_site_U_iso_or_equiv
_atom_site_thermal_displace_type
_atom_site_occupancy
_atom_site_calc_flag
_atom_site_refinement_flags
_atom_site_disorder_group
Ag1 Ag 0.80221(4) 0.92552(4) 0.29854(4) 0.0471(2) Uani 1 d . .
Ag2 Ag 1.10324(4) 0.42077(4) -0.19605(4) 0.0470(2) Uani 1 d . .
N1 N 1.0238(13) 0.8113(13) 0.3733(11) 0.036(2) Uani 1 d . .
N3 N 0.8822(11) 0.5335(10) -0.2696(12) 0.033(2) Uani 1 d . .
C2 C 1.1686(17) 0.7771(15) 0.5462(15) 0.044(3) Uani 1 d . .
H2 H 1.1746(17) 0.8055(15) 0.6225(15) 0.053 Uiso 1 calc R .
C23 C 0.3774(13) 0.9932(14) 0.1427(15) 0.040(3) Uani 1 d . .
H23 H 0.3562(13) 0.9603(14) 0.0772(15) 0.048 Uiso 1 calc R .
N2 N 1.3460(13) 0.3568(12) -0.1583(12) 0.036(2) Uani 1 d . .
C15 C 0.7333(17) 0.5726(16) -0.4425(14) 0.048(3) Uani 1 d . .
H15 H 0.7233(17) 0.5435(16) -0.5166(14) 0.058 Uiso 1 calc R .
C7 C 1.2659(14) 0.5494(12) 0.1311(12) 0.041(3) Uani 1 d . .
H7A H 1.3551(14) 0.6021(12) 0.0810(12) 0.049 Uiso 1 calc R .
H7B H 1.3001(14) 0.4538(12) 0.2081(12) 0.049 Uiso 1 calc R .
N4 N 0.5667(14) 0.9865(13) 0.2666(14) 0.037(2) Uani 1 d . .
C12 C 1.6179(14) 0.2137(13) -0.2168(13) 0.037(3) Uani 1 d . .
H12 H 1.6986(14) 0.1490(13) -0.2699(13) 0.045 Uiso 1 calc R .
C21 C 0.6786(15) 0.8322(15) 0.0944(15) 0.040(3) Uani 1 d . .
H21A H 0.7072(15) 0.7369(15) 0.1743(15) 0.049 Uiso 1 calc R .
H21B H 0.7723(15) 0.8788(15) 0.0457(15) 0.049 Uiso 1 calc R .
C10 C 1.5224(14) 0.3557(14) -0.0363(14) 0.038(3) Uani 1 d . .
H10 H 1.5383(14) 0.3852(14) 0.0346(14) 0.045 Uiso 1 calc R .
C16 C 0.6225(17) 0.6887(17) -0.3943(18) 0.050(3) Uani 1 d . .
H16 H 0.5350(17) 0.7451(17) -0.4370(18) 0.061 Uiso 1 calc R .
C8 C 1.2288(14) 0.5105(14) 0.0130(15) 0.038(3) Uani 1 d . .
H8A H 1.1376(14) 0.4604(14) 0.0633(15) 0.046 Uiso 1 calc R .
H8B H 1.1959(14) 0.6065(14) -0.0642(15) 0.046 Uiso 1 calc R .
C19 C 0.7912(13) 0.6894(15) -0.0952(14) 0.037(2) Uani 1 d . .
H19A H 0.8204(13) 0.5924(15) -0.0172(14) 0.044 Uiso 1 calc R .
H19B H 0.8824(13) 0.7390(15) -0.1391(14) 0.044 Uiso 1 calc R .
C26 C 0.4312(16) 1.0805(14) 0.3415(16) 0.051(3) Uani 1 d . .
H26 H 0.4463(16) 1.1126(14) 0.4109(16) 0.061 Uiso 1 calc R .
C11 C 1.6519(15) 0.2614(15) -0.1135(14) 0.039(3) Uani 1 d . .
H11 H 1.7559(15) 0.2304(15) -0.0990(14) 0.047 Uiso 1 calc R .
C3 C 1.2899(15) 0.6589(13) 0.4963(15) 0.043(3) Uani 1 d . .
H3 H 1.3805(15) 0.6105(13) 0.5354(15) 0.051 Uiso 1 calc R .
C9 C 1.3745(15) 0.4044(13) -0.0639(15) 0.036(3) Uani 1 d . .
C25 C 0.2810(17) 1.1272(16) 0.3193(17) 0.051(3) Uani 1 d . .
H25 H 0.1949(17) 1.1849(16) 0.3764(17) 0.062 Uiso 1 calc R .
C6 C 1.1093(16) 0.6573(16) 0.2100(16) 0.046(3) Uani 1 d . .
H6A H 1.0760(16) 0.7523(16) 0.1320(16) 0.055 Uiso 1 calc R .
H6B H 1.0204(16) 0.6043(16) 0.2581(16) 0.055 Uiso 1 calc R .
C20 C 0.6470(12) 0.7909(13) -0.0228(14) 0.038(3) Uani 1 d . .
H20A H 0.5572(12) 0.7390(13) 0.0264(14) 0.046 Uiso 1 calc R .
H20B H 0.6140(12) 0.8859(13) -0.1010(14) 0.046 Uiso 1 calc R .
C1 C 1.0468(16) 0.8473(15) 0.4849(15) 0.045(3) Uani 1 d . .
H1 H 0.9691(16) 0.9280(15) 0.5183(15) 0.054 Uiso 1 calc R .
C13 C 1.4622(13) 0.2674(14) -0.2339(13) 0.038(3) Uani 1 d . .
H13 H 1.4381(13) 0.2396(14) -0.3013(13) 0.046 Uiso 1 calc R .
C24 C 0.2564(14) 1.0909(15) 0.2171(17) 0.047(3) Uani 1 d . .
H24 H 0.1557(14) 1.1320(15) 0.1947(17) 0.056 Uiso 1 calc R .
C14 C 0.8685(12) 0.4946(13) -0.3756(14) 0.037(2) Uani 1 d . .
H14 H 0.9482(12) 0.4145(13) -0.4083(14) 0.044 Uiso 1 calc R .
C22 C 0.5362(13) 0.9426(13) 0.1668(13) 0.030(2) Uani 1 d . .
C18 C 0.7656(14) 0.6523(14) -0.2210(14) 0.032(2) Uani 1 d . .
C4 C 1.2740(15) 0.6141(15) 0.3877(16) 0.043(3) Uani 1 d . .
H4 H 1.3504(15) 0.5320(15) 0.3558(16) 0.052 Uiso 1 calc R .
C17 C 0.6397(14) 0.7238(16) -0.2799(13) 0.044(3) Uani 1 d . .
H17 H 0.5592(14) 0.8011(16) -0.2431(13) 0.052 Uiso 1 calc R .
C5 C 1.1358(16) 0.6985(16) 0.3257(16) 0.039(3) Uani 1 d . .
Cl1 Cl 0.1345(4) 0.0415(4) 0.8033(5) 0.0517(9) Uani 1 d . .
O1 O 0.1581(19) 0.1777(11) 0.6863(15) 0.101(4) Uani 1 d . .
O2 O 0.0312(16) -0.0207(21) 0.7887(20) 0.134(6) Uani 1 d . .
O3 O 0.0540(15) 0.0815(17) 0.9440(16) 0.102(4) Uani 1 d . .
O4 O 0.2600(18) -0.0919(18) 0.8126(22) 0.126(6) Uani 1 d . .
Cl2 Cl 0.7683(4) 0.3028(4) 0.3021(5) 0.0538(9) Uani 1 d . .
O5 O 0.7120(18) 0.1710(15) 0.4282(15) 0.093(3) Uani 1 d . .
O6 O 0.8161(20) 0.2643(18) 0.1732(17) 0.123(5) Uani 1 d . .
O7 O 0.8983(15) 0.3278(21) 0.3339(26) 0.133(6) Uani 1 d . .
O8 O 0.6268(17) 0.4136(21) 0.3137(32) 0.168(9) Uani 1 d . .

loop_
_atom_type_symbol
_atom_type_description
_atom_type_scat_dispersion_real
_atom_type_scat_dispersion_imag
_atom_type_scat_source
C C 0.0033 0.0016 'International Tables Vol C Tables 4.2.6.8 and 6.1.1.4'
H H 0.0000 0.0000 'International Tables Vol C Tables 4.2.6.8 and 6.1.1.4'
Ag Ag -0.8971 1.1015 'International Tables Vol C Tables 4.2.6.8 and 6.1.1.4'
Cl Cl 0.1484 0.1585 'International Tables Vol C Tables 4.2.6.8 and 6.1.1.4'
N N 0.0061 0.0033 'International Tables Vol C Tables 4.2.6.8 and 6.1.1.4'
O O 0.0106 0.0060 'International Tables Vol C Tables 4.2.6.8 and 6.1.1.4'

loop_
_geom_angle_atom_site_label_1
_geom_angle_atom_site_label_2
_geom_angle_atom_site_label_3
_geom_angle
_geom_angle_site_symmetry_1
_geom_angle_site_symmetry_3
_geom_angle_publ_flag
N4 Ag1 N1 165.6(4) . . ?
N3 Ag2 N2 166.5(4) . . ?
C5 N1 C1 116.8(11) . . ?
C5 N1 Ag1 122.7(8) . . ?
C1 N1 Ag1 120.3(9) . . ?
C14 N3 C18 119.7(10) . . ?
C14 N3 Ag2 117.1(7) . . ?
C18 N3 Ag2 122.9(8) . . ?
C1 C2 C3 119.2(11) . . ?
C24 C23 C22 119.2(12) . . ?
C13 N2 C9 121.6(11) . . ?
C13 N2 Ag2 116.0(8) . . ?
C9 N2 Ag2 122.4(9) . . ?
C16 C15 C14 117.4(11) . . ?
C8 C7 C6 110.9(10) . . ?
C22 N4 C26 115.0(11) . . ?
C22 N4 Ag1 122.4(8) . . ?
C26 N4 Ag1 122.6(10) . . ?
C13 C12 C11 117.5(10) . . ?
C22 C21 C20 114.8(10) . . ?
C9 C10 C11 120.4(11) . . ?
C15 C16 C17 119.1(13) . . ?
C9 C8 C7 112.9(10) . . ?
C20 C19 C18 114.0(9) . . ?
C25 C26 N4 124.3(13) . . ?
C10 C11 C12 117.3(11) . . ?
C4 C3 C2 119.2(11) . . ?
N2 C9 C10 121.0(11) . . ?
N2 C9 C8 115.7(11) . . ?
C10 C9 C8 123.3(11) . . ?
C24 C25 C26 119.8(12) . . ?
C5 C6 C7 113.8(11) . . ?
C19 C20 C21 112.8(8) . . ?
C2 C1 N1 125.1(11) . . ?
N2 C13 C12 122.2(11) . . ?
C25 C24 C23 120.8(13) . . ?
N3 C14 C15 121.6(10) . . ?
N4 C22 C23 120.6(10) . . ?
N4 C22 C21 115.0(10) . . ?
C23 C22 C21 124.3(10) . . ?
C17 C18 N3 119.4(11) . . ?
C17 C18 C19 124.5(10) . . ?
N3 C18 C19 116.1(10) . . ?
C3 C4 C5 117.8(11) . . ?
C18 C17 C16 122.7(12) . . ?
N1 C5 C4 121.8(11) . . ?
N1 C5 C6 116.9(11) . . ?
C4 C5 C6 121.2(11) . . ?
O2 Cl1 O1 112.0(11) . . ?
O2 Cl1 O4 94.9(11) . . ?
O1 Cl1 O4 120.3(10) . . ?
O2 Cl1 O3 105.9(9) . . ?
O1 Cl1 O3 107.2(9) . . ?
O4 Cl1 O3 115.4(10) . . ?
O8 Cl2 O6 113.0(15) . . ?
O8 Cl2 O7 115.2(12) . . ?
O6 Cl2 O7 113.7(10) . . ?
O8 Cl2 O5 99.4(11) . . ?
O6 Cl2 O5 106.6(8) . . ?
O7 Cl2 O5 107.3(11) . . ?

loop_
_geom_bond_atom_site_label_1
_geom_bond_atom_site_label_2
_geom_bond_distance
_geom_bond_site_symmetry_2
_geom_bond_publ_flag
Ag1 N4 2.113(12) . ?
Ag1 N1 2.165(11) . ?
Ag2 N3 2.154(9) . ?
Ag2 N2 2.196(11) . ?
N1 C5 1.31(2) . ?
N1 C1 1.389(15) . ?
N3 C14 1.312(15) . ?
N3 C18 1.374(14) . ?
C2 C1 1.30(2) . ?
C2 C3 1.39(2) . ?
C23 C24 1.37(2) . ?
C23 C22 1.43(2) . ?
N2 C13 1.31(2) . ?
N2 C9 1.33(2) . ?
C15 C16 1.34(2) . ?
C15 C14 1.44(2) . ?
C7 C8 1.54(2) . ?
C7 C6 1.59(2) . ?
N4 C22 1.37(2) . ?
N4 C26 1.41(2) . ?
C12 C13 1.37(2) . ?
C12 C11 1.44(2) . ?
C21 C22 1.513(15) . ?
C21 C20 1.52(2) . ?
C10 C9 1.35(2) . ?
C10 C11 1.40(2) . ?
C16 C17 1.38(2) . ?
C8 C9 1.52(2) . ?
C19 C20 1.470(15) . ?
C19 C18 1.54(2) . ?
C26 C25 1.35(2) . ?
C3 C4 1.38(2) . ?
C25 C24 1.31(2) . ?
C6 C5 1.48(2) . ?
C18 C17 1.32(2) . ?
C4 C5 1.44(2) . ?
Cl1 O2 1.348(12) . ?
Cl1 O1 1.380(11) . ?
Cl1 O4 1.385(14) . ?
Cl1 O3 1.457(13) . ?
Cl2 O8 1.353(13) . ?
Cl2 O6 1.354(13) . ?
Cl2 O7 1.442(13) . ?
Cl2 O5 1.462(13) . ?
